data_9015911
loop_
_publ_author_name
'Nishio-Hamane D'
'Ohnishi, M.'
'Minakawa, T.'
'Yamaura, J.'
'Saito, S.'
'Kadota, R.'

_publ_section_title
;
 Ehimeite, NaCa2Mg4CrSi6Al2O22(OH)2: The first Cr-dominant amphibole
 from the Akaishi Mine, Higashi-Akaishi Mountain, Ehime Prefecture, Japan
;
_journal_name_full 'Journal of Mineralogical and Petrological Sciences'
_journal_page_first 1
_journal_page_last 7
_journal_paper_doi 10.2465/jmps.110715
_journal_volume 107
_journal_year 2012
_chemical_compound_source 'Akaishi mine, Higashi-Akaishi Mountain, Ehime Prefecture, Japan'
_chemical_formula_sum 'Al2.06 Ca1.88 Cr0.6 Fe0.14 H2 K0.07 Mg4.06 Na O24 Si6.12 Ti0.02'
_chemical_name_mineral Chromio-pargasite

loop_
_[local]_alternative_name_id
_[local]_alternative_name_type
_[local]_alternative_name_status
_[local]_alternative_name_source
_[local]_alternative_name_source_id
_[local]_alternative_name_value
1 mineral current AMCSD 0019938 Chromio-pargasite
2 mineral old AMCSD 0018696 Ehimeite

_space_group_IT_number 12
_symmetry_space_group_name_Hall '-C 2y'
_symmetry_space_group_name_H-M 'C 1 2/m 1'
_cell_angle_alpha 90
_cell_angle_beta 105.3950
_cell_angle_gamma 90
_cell_formula_units_Z 2
_cell_length_a 9.91760
_cell_length_b 18.0057
_cell_length_c 5.28650
_cell_volume 910.155
_database_code_amcsd 0019938
_exptl_crystal_density_diffrn 3.113
_cod_original_formula_sum 'Si6.12 Al2.06 Mg4.06 Cr.6 Fe.14 Ti.02 Ca1.88 Na K.07 O24 H2'
_cod_database_code 9015911

loop_
_cod_entry_issue_id
_cod_entry_issue_origin
_cod_entry_issue_severity
_cod_entry_issue_description
_cod_entry_issue_author
_cod_entry_issue_date
1 upstream note
;Note: name has been changed from ehimeite
;
AMCSD 2021-11-08

loop_
_space_group_symop_operation_xyz
x,y,z
1/2+x,1/2+y,z
x,-y,z
1/2+x,1/2-y,z
-x,y,-z
1/2-x,1/2+y,-z
-x,-y,-z
1/2-x,1/2-y,-z

loop_
_atom_site_aniso_label
_atom_site_aniso_U_11
_atom_site_aniso_U_22
_atom_site_aniso_U_33
_atom_site_aniso_U_12
_atom_site_aniso_U_13
_atom_site_aniso_U_23
SiT1 0.00520 0.00515 0.00567 -0.00050 0.00132 -0.00034
AlT1 0.00520 0.00515 0.00567 -0.00050 0.00132 -0.00034
SiT2 0.00532 0.00570 0.00559 -0.00049 0.00190 0.00004
MgM1 0.00487 0.00380 0.00330 0.00000 0.00175 0.00000
MgM2 0.01022 0.00978 0.01005 0.00000 0.00318 0.00000
CrM2 0.01022 0.00978 0.01005 0.00000 0.00318 0.00000
AlM2 0.01022 0.00978 0.01005 0.00000 0.00318 0.00000
FeM2 0.01022 0.00978 0.01005 0.00000 0.00318 0.00000
TiM2 0.01022 0.00978 0.01005 0.00000 0.00318 0.00000
MgM3 0.00290 0.00168 0.00169 0.00000 0.00052 0.00000
CaM4 0.01032 0.00687 0.00942 0.00000 0.00532 0.00000
NaM4 0.01032 0.00687 0.00942 0.00000 0.00532 0.00000
NaA 0.02380 0.34300 0.04600 0.00000 0.02530 0.00000
KA 0.02380 0.34300 0.04600 0.00000 0.02530 0.00000
O1 0.00737 0.00999 0.00782 -0.00104 0.00196 0.00007
O2 0.00542 0.00862 0.00831 -0.00001 0.00180 0.00028
O3 0.00731 0.00880 0.01010 0.00000 0.00186 0.00000
O4 0.01063 0.00770 0.01030 -0.00263 0.00433 -0.00075
O5 0.00984 0.01316 0.00905 -0.00081 0.00073 0.00472
O6 0.00935 0.01232 0.01370 0.00049 0.00383 -0.00506
O7 0.00950 0.01420 0.01570 0.00000 0.00330 0.00000

loop_
_atom_site_label
_atom_site_fract_x
_atom_site_fract_y
_atom_site_fract_z
_atom_site_occupancy
_atom_site_U_iso_or_equiv
_atom_site_type_symbol
_atom_site_attached_hydrogens
SiT1 0.28006 0.08505 0.30366 0.53000 0.00536 Si 0
AlT1 0.28006 0.08505 0.30366 0.47000 0.00536 Al 0
SiT2 0.28978 0.17287 0.81260 1.00000 0.00545 Si 0
MgM1 0.00000 0.08883 0.50000 1.00000 0.00386 Mg 0
MgM2 0.00000 0.17560 0.00000 0.53000 0.00993 Mg 0
CrM2 0.00000 0.17560 0.00000 0.30000 0.00993 Cr 0
AlM2 0.00000 0.17560 0.00000 0.09000 0.00993 Al 0
FeM2 0.00000 0.17560 0.00000 0.07000 0.00993 Fe 0
TiM2 0.00000 0.17560 0.00000 0.01000 0.00993 Ti 0
MgM3 0.00000 0.00000 0.00000 1.00000 0.00211 Mg 0
CaM4 0.00000 0.27969 0.50000 0.94000 0.00836 Ca 0
NaM4 0.00000 0.27969 0.50000 0.06000 0.00836 Na 0
NaA 0.00000 0.50000 0.00000 0.88000 0.13500 Na 0
KA 0.00000 0.50000 0.00000 0.07000 0.13500 K 0
O1 0.10739 0.08662 0.21821 1.00000 0.00840 O 0
O2 0.11988 0.17258 0.73037 1.00000 0.00746 O 0
O3 0.10788 0.00000 0.71708 1.00000 0.00882 O 0
O4 0.36554 0.24948 0.78665 1.00000 0.00925 O 0
O5 0.34953 0.14040 0.11364 1.00000 0.01102 O 0
O6 0.34428 0.11479 0.61427 1.00000 0.01164 O 0
O7 0.34128 0.00000 0.27210 1.00000 0.01315 O 0
H 0.19670 0.00000 0.74370 1.00000 0.00900 H 0

loop_
_cod_changelog_entry_id
_cod_changelog_entry_author
_cod_changelog_entry_date
_cod_changelog_entry_text
1
;cod-tools version 3.8.0
Id: cif_guess_AMCSD_atom_types 9581 2023-05-17 12:35:41Z saulius
;
2023-05-23T09:23:31+03:00
;Derived atom types and hydrogen counts
from atom names that follow the AMCSD naming convention
(Wat == water, O-H == hydroxyl).
;

loop_
_cod_related_entry_id
_cod_related_entry_database
_cod_related_entry_code
_cod_related_entry_description
1 AMCSD 0018696 .
2 AMCSD 0019938 .
3 Wikidata Q3675914 chromio-pargasite
